data_7245177
loop_
_publ_author_name
'Zhang, Ling-Mei'
'Feng, Chao'
'Yang, Yu-Meng'
'Huang, Huan-Huan'
'Zhang, Guo-Ning'
'Wang, Yu-Cheng'
'Zhao, Hong'

_publ_section_title
;
 Influence of reaction temperature and stoichiometry on the coordination
 mode of a multidentate pyridylpyrazole ligand in Co(ii) complexes: from a
 0D mononuclear structure to 3D frameworks
;
_journal_name_full CrystEngComm
_journal_paper_doi 10.1039/D2CE00468B
_journal_year 2022
_chemical_formula_sum 'C18 H16 Co N6 O6'
_chemical_formula_weight 471.30
_space_group_IT_number 15
_space_group_name_Hall '-C 2yc'
_space_group_name_H-M_alt 'C 1 2/c 1'
_symmetry_cell_setting monoclinic
_symmetry_space_group_name_H-M 'C 1 2/c 1'
_atom_sites_solution_hydrogens geom
_atom_sites_solution_primary direct
_atom_sites_solution_secondary difmap
_audit_creation_method SHELXL-97
_audit_update_record
;
2022-01-03 deposited with the CCDC.	2022-06-28 downloaded from the CCDC.
;
_cell_angle_alpha 90.00
_cell_angle_beta 100.6150(10)
_cell_angle_gamma 90.00
_cell_formula_units_Z 4
_cell_length_a 10.8901(8)
_cell_length_b 8.7895(8)
_cell_length_c 19.6844(16)
_cell_measurement_reflns_used 5005
_cell_measurement_temperature 293(2)
_cell_measurement_theta_max 27.4775
_cell_measurement_theta_min 2.9985
_cell_volume 1851.9(3)
_computing_structure_refinement 'SHELXL-97 (Sheldrick, 1997)'
_computing_structure_solution 'SHELXS-97 (Sheldrick, 1990)'
_diffrn_ambient_temperature 293(2)
_diffrn_measured_fraction_theta_full 1.000
_diffrn_measured_fraction_theta_max 1.000
_diffrn_measurement_device_type 'CCD area detector'
_diffrn_radiation_monochromator graphite
_diffrn_radiation_source 'fine-focus sealed tube'
_diffrn_radiation_type MoK\a
_diffrn_radiation_wavelength 0.71073
_diffrn_reflns_av_R_equivalents 0.0193
_diffrn_reflns_av_sigmaI/netI 0.0154
_diffrn_reflns_limit_h_max 12
_diffrn_reflns_limit_h_min -12
_diffrn_reflns_limit_k_max 10
_diffrn_reflns_limit_k_min -10
_diffrn_reflns_limit_l_max 23
_diffrn_reflns_limit_l_min -23
_diffrn_reflns_number 6436
_diffrn_reflns_theta_full 25.00
_diffrn_reflns_theta_max 25.00
_diffrn_reflns_theta_min 2.11
_exptl_absorpt_coefficient_mu 0.981
_exptl_crystal_colour purple
_exptl_crystal_density_diffrn 1.690
_exptl_crystal_density_method 'not measured'
_exptl_crystal_description block
_exptl_crystal_F_000 964
_refine_diff_density_max 0.221
_refine_diff_density_min -0.232
_refine_diff_density_rms 0.047
_refine_ls_extinction_method none
_refine_ls_goodness_of_fit_ref 1.050
_refine_ls_hydrogen_treatment mixed
_refine_ls_matrix_type full
_refine_ls_number_parameters 142
_refine_ls_number_reflns 1635
_refine_ls_number_restraints 0
_refine_ls_restrained_S_all 1.050
_refine_ls_R_factor_all 0.0258
_refine_ls_R_factor_gt 0.0246
_refine_ls_shift/su_max 0.000
_refine_ls_shift/su_mean 0.000
_refine_ls_structure_factor_coef Fsqd
_refine_ls_weighting_details 'calc w=1/[\s^2^(Fo^2^)+(0.0278P)^2^+2.7833P] where P=(Fo^2^+2Fc^2^)/3'
_refine_ls_weighting_scheme calc
_refine_ls_wR_factor_gt 0.0630
_refine_ls_wR_factor_ref 0.0636
_reflns_number_gt 1565
_reflns_number_total 1635
_reflns_threshold_expression >2sigma(I)
_cod_data_source_file d2ce00468b2.cif
_cod_data_source_block check
_cod_original_sg_symbol_H-M 'C 2/c'
_cod_database_code 7245177

loop_
_symmetry_equiv_pos_as_xyz
'x, y, z'
'-x, y, -z+1/2'
'x+1/2, y+1/2, z'
'-x+1/2, y+1/2, -z+1/2'
'-x, -y, -z'
'x, -y, z-1/2'
'-x+1/2, -y+1/2, -z'
'x+1/2, -y+1/2, z-1/2'

loop_
_atom_site_label
_atom_site_type_symbol
_atom_site_fract_x
_atom_site_fract_y
_atom_site_fract_z
_atom_site_U_iso_or_equiv
_atom_site_adp_type
_atom_site_occupancy
_atom_site_symmetry_multiplicity
_atom_site_calc_flag
_atom_site_refinement_flags
_atom_site_disorder_assembly
_atom_site_disorder_group
Co1 Co 0.5000 0.20108(4) 0.2500 0.02213(12) Uani 1 2 d S . .
C1 C 0.32253(16) 0.0177(2) 0.15834(9) 0.0276(4) Uani 1 1 d . . .
C2 C 0.39226(15) 0.1026(2) 0.11147(9) 0.0240(4) Uani 1 1 d . . .
C3 C 0.37759(17) 0.1150(2) 0.03976(9) 0.0309(4) Uani 1 1 d . . .
H3 H 0.3167 0.0687 0.0069 0.037 Uiso 1 1 calc R . .
C4 C 0.47184(16) 0.2098(2) 0.02771(9) 0.0254(4) Uani 1 1 d . . .
C5 C 0.50470(17) 0.2668(2) -0.03701(9) 0.0267(4) Uani 1 1 d . . .
C6 C 0.4356(2) 0.2269(2) -0.10101(10) 0.0384(5) Uani 1 1 d . . .
H6 H 0.3682 0.1607 -0.1039 0.046 Uiso 1 1 calc R . .
C7 C 0.4676(2) 0.2859(3) -0.16044(10) 0.0405(5) Uani 1 1 d . . .
H7 H 0.4201 0.2574 -0.2027 0.049 Uiso 1 1 calc R . .
C8 C 0.6285(2) 0.4162(3) -0.09911(11) 0.0555(7) Uani 1 1 d . . .
H8 H 0.6963 0.4811 -0.0979 0.067 Uiso 1 1 calc R . .
C9 C 0.6040(2) 0.3636(3) -0.03694(10) 0.0488(6) Uani 1 1 d . . .
H9 H 0.6540 0.3931 0.0045 0.059 Uiso 1 1 calc R . .
N1 N 0.48952(13) 0.18492(17) 0.14204(7) 0.0237(3) Uani 1 1 d . . .
N2 N 0.53740(14) 0.24920(18) 0.09074(7) 0.0257(3) Uani 1 1 d . . .
H2 H 0.6016 0.3080 0.0971 0.039(6) Uiso 1 1 calc R . .
N3 N 0.56201(16) 0.3808(2) -0.16061(8) 0.0379(4) Uani 1 1 d . . .
O1 O 0.35796(12) 0.03953(15) 0.22226(6) 0.0316(3) Uani 1 1 d . . .
O2 O 0.23585(13) -0.06772(18) 0.13214(8) 0.0468(4) Uani 1 1 d . . .
O3 O 0.63649(12) 0.37528(15) 0.26461(7) 0.0333(3) Uani 1 1 d . . .
H3A H 0.6071 0.4522 0.2789 0.050 Uiso 1 1 d R . .
H3B H 0.6792 0.3955 0.2343 0.050 Uiso 1 1 d R . .

loop_
_atom_site_aniso_label
_atom_site_aniso_U_11
_atom_site_aniso_U_22
_atom_site_aniso_U_33
_atom_site_aniso_U_23
_atom_site_aniso_U_13
_atom_site_aniso_U_12
Co1 0.02549(19) 0.02560(19) 0.01607(18) 0.000 0.00583(13) 0.000
C1 0.0252(9) 0.0275(9) 0.0314(10) 0.0014(8) 0.0084(7) -0.0042(7)
C2 0.0240(8) 0.0257(9) 0.0225(8) -0.0014(7) 0.0046(7) -0.0050(7)
C3 0.0324(10) 0.0379(11) 0.0208(9) -0.0020(8) 0.0007(7) -0.0135(8)
C4 0.0281(9) 0.0294(9) 0.0186(8) -0.0012(7) 0.0037(7) -0.0036(7)
C5 0.0323(9) 0.0286(9) 0.0197(9) 0.0013(7) 0.0059(7) -0.0016(7)
C6 0.0427(12) 0.0480(12) 0.0238(10) 0.0010(9) 0.0042(8) -0.0154(10)
C7 0.0471(12) 0.0522(13) 0.0203(9) 0.0017(9) 0.0017(8) -0.0080(10)
C8 0.0636(15) 0.0731(17) 0.0302(11) 0.0059(11) 0.0093(10) -0.0379(14)
C9 0.0574(14) 0.0672(15) 0.0203(10) 0.0012(10) 0.0033(9) -0.0325(12)
N1 0.0261(8) 0.0282(8) 0.0179(7) -0.0006(6) 0.0065(6) -0.0067(6)
N2 0.0271(8) 0.0323(8) 0.0189(7) -0.0003(6) 0.0072(6) -0.0108(6)
N3 0.0483(10) 0.0443(10) 0.0220(8) 0.0061(7) 0.0088(7) -0.0043(8)
O1 0.0365(7) 0.0360(7) 0.0247(7) 0.0021(5) 0.0118(5) -0.0088(6)
O2 0.0403(8) 0.0518(9) 0.0475(9) -0.0011(7) 0.0056(7) -0.0273(7)
O3 0.0383(7) 0.0339(7) 0.0321(7) -0.0051(6) 0.0179(6) -0.0064(6)

loop_
_atom_type_symbol
_atom_type_description
_atom_type_scat_dispersion_real
_atom_type_scat_dispersion_imag
_atom_type_scat_source
C C 0.0033 0.0016 'International Tables Vol C Tables 4.2.6.8 and 6.1.1.4'
H H 0.0000 0.0000 'International Tables Vol C Tables 4.2.6.8 and 6.1.1.4'
Co Co 0.3494 0.9721 'International Tables Vol C Tables 4.2.6.8 and 6.1.1.4'
N N 0.0061 0.0033 'International Tables Vol C Tables 4.2.6.8 and 6.1.1.4'
O O 0.0106 0.0060 'International Tables Vol C Tables 4.2.6.8 and 6.1.1.4'

loop_
_geom_angle_atom_site_label_1
_geom_angle_atom_site_label_2
_geom_angle_atom_site_label_3
_geom_angle
_geom_angle_site_symmetry_1
_geom_angle_site_symmetry_3
_geom_angle_publ_flag
O1 Co1 O1 94.74(8) . 2_655 ?
O1 Co1 N1 96.72(5) . 2_655 ?
O1 Co1 N1 77.98(5) 2_655 2_655 ?
O1 Co1 N1 77.98(5) . . ?
O1 Co1 N1 96.72(5) 2_655 . ?
N1 Co1 N1 172.28(8) 2_655 . ?
O1 Co1 O3 172.46(5) . . ?
O1 Co1 O3 89.35(5) 2_655 . ?
N1 Co1 O3 90.31(5) 2_655 . ?
N1 Co1 O3 95.27(5) . . ?
O1 Co1 O3 89.35(5) . 2_655 ?
O1 Co1 O3 172.46(5) 2_655 2_655 ?
N1 Co1 O3 95.27(5) 2_655 2_655 ?
N1 Co1 O3 90.31(5) . 2_655 ?
O3 Co1 O3 87.32(7) . 2_655 ?
O2 C1 O1 125.15(17) . . ?
O2 C1 C2 118.58(16) . . ?
O1 C1 C2 116.26(15) . . ?
N1 C2 C3 110.37(15) . . ?
N1 C2 C1 116.35(15) . . ?
C3 C2 C1 133.29(16) . . ?
C4 C3 C2 105.76(15) . . ?
C4 C3 H3 127.1 . . ?
C2 C3 H3 127.1 . . ?
N2 C4 C3 106.27(15) . . ?
N2 C4 C5 122.22(15) . . ?
C3 C4 C5 131.51(16) . . ?
C9 C5 C6 116.85(17) . . ?
C9 C5 C4 121.71(16) . . ?
C6 C5 C4 121.43(17) . . ?
C7 C6 C5 119.64(19) . . ?
C7 C6 H6 120.2 . . ?
C5 C6 H6 120.2 . . ?
N3 C7 C6 123.73(19) . . ?
N3 C7 H7 118.1 . . ?
C6 C7 H7 118.1 . . ?
N3 C8 C9 124.7(2) . . ?
N3 C8 H8 117.7 . . ?
C9 C8 H8 117.7 . . ?
C5 C9 C8 119.12(19) . . ?
C5 C9 H9 120.4 . . ?
C8 C9 H9 120.4 . . ?
C2 N1 N2 105.99(13) . . ?
C2 N1 Co1 112.48(11) . . ?
N2 N1 Co1 140.50(11) . . ?
N1 N2 C4 111.61(14) . . ?
N1 N2 H2 124.2 . . ?
C4 N2 H2 124.2 . . ?
C7 N3 C8 115.99(17) . . ?
C1 O1 Co1 115.99(11) . . ?
Co1 O3 H3A 109.6 . . ?
Co1 O3 H3B 121.6 . . ?
H3A O3 H3B 111.8 . . ?

loop_
_geom_bond_atom_site_label_1
_geom_bond_atom_site_label_2
_geom_bond_distance
_geom_bond_site_symmetry_2
_geom_bond_publ_flag
Co1 O1 2.0967(13) . ?
Co1 O1 2.0967(13) 2_655 ?
Co1 N1 2.1118(14) 2_655 ?
Co1 N1 2.1118(14) . ?
Co1 O3 2.1163(13) . ?
Co1 O3 2.1163(13) 2_655 ?
C1 O2 1.242(2) . ?
C1 O1 1.261(2) . ?
C1 C2 1.497(2) . ?
C2 N1 1.332(2) . ?
C2 C3 1.395(2) . ?
C3 C4 1.377(2) . ?
C3 H3 0.9300 . ?
C4 N2 1.357(2) . ?
C4 C5 1.473(2) . ?
C5 C9 1.376(3) . ?
C5 C6 1.388(3) . ?
C6 C7 1.382(3) . ?
C6 H6 0.9300 . ?
C7 N3 1.325(3) . ?
C7 H7 0.9300 . ?
C8 N3 1.328(3) . ?
C8 C9 1.379(3) . ?
C8 H8 0.9300 . ?
C9 H9 0.9300 . ?
N1 N2 1.3434(19) . ?
N2 H2 0.8600 . ?
O3 H3A 0.8200 . ?
O3 H3B 0.8399 . ?

loop_
_geom_torsion_atom_site_label_1
_geom_torsion_atom_site_label_2
_geom_torsion_atom_site_label_3
_geom_torsion_atom_site_label_4
_geom_torsion
_geom_torsion_site_symmetry_1
_geom_torsion_site_symmetry_2
_geom_torsion_site_symmetry_3
_geom_torsion_site_symmetry_4
_geom_torsion_publ_flag
O2 C1 C2 N1 -175.74(17) . . . . ?
O1 C1 C2 N1 4.1(2) . . . . ?
O2 C1 C2 C3 4.1(3) . . . . ?
O1 C1 C2 C3 -176.1(2) . . . . ?
N1 C2 C3 C4 0.1(2) . . . . ?
C1 C2 C3 C4 -179.77(19) . . . . ?
C2 C3 C4 N2 0.1(2) . . . . ?
C2 C3 C4 C5 -179.43(19) . . . . ?
N2 C4 C5 C9 -0.1(3) . . . . ?
C3 C4 C5 C9 179.4(2) . . . . ?
N2 C4 C5 C6 -179.17(18) . . . . ?
C3 C4 C5 C6 0.3(3) . . . . ?
C9 C5 C6 C7 -0.8(3) . . . . ?
C4 C5 C6 C7 178.31(19) . . . . ?
C5 C6 C7 N3 -0.1(4) . . . . ?
C6 C5 C9 C8 0.7(4) . . . . ?
C4 C5 C9 C8 -178.4(2) . . . . ?
N3 C8 C9 C5 0.3(4) . . . . ?
C3 C2 N1 N2 -0.2(2) . . . . ?
C1 C2 N1 N2 179.66(15) . . . . ?
C3 C2 N1 Co1 170.59(13) . . . . ?
C1 C2 N1 Co1 -9.51(19) . . . . ?
O1 Co1 N1 C2 8.64(12) . . . . ?
O1 Co1 N1 C2 102.08(12) 2_655 . . . ?
N1 Co1 N1 C2 55.82(12) 2_655 . . . ?
O3 Co1 N1 C2 -167.96(12) . . . . ?
O3 Co1 N1 C2 -80.63(12) 2_655 . . . ?
O1 Co1 N1 N2 174.71(19) . . . . ?
O1 Co1 N1 N2 -91.85(19) 2_655 . . . ?
N1 Co1 N1 N2 -138.11(18) 2_655 . . . ?
O3 Co1 N1 N2 -1.89(19) . . . . ?
O3 Co1 N1 N2 85.44(18) 2_655 . . . ?
C2 N1 N2 C4 0.3(2) . . . . ?
Co1 N1 N2 C4 -166.32(14) . . . . ?
C3 C4 N2 N1 -0.2(2) . . . . ?
C5 C4 N2 N1 179.33(16) . . . . ?
C6 C7 N3 C8 1.1(3) . . . . ?
C9 C8 N3 C7 -1.2(4) . . . . ?
O2 C1 O1 Co1 -176.40(16) . . . . ?
C2 C1 O1 Co1 3.8(2) . . . . ?
O1 Co1 O1 C1 -102.66(13) 2_655 . . . ?
N1 Co1 O1 C1 178.91(13) 2_655 . . . ?
N1 Co1 O1 C1 -6.78(13) . . . . ?
O3 Co1 O1 C1 20.0(5) . . . . ?
O3 Co1 O1 C1 83.68(13) 2_655 . . . ?
